data_4312536
loop_
_publ_author_name
'Chigusa Aoki'
'Takayuki Ishida'
'Takashi Nogami'

_publ_contact_author_address
;
    Department of Applied Physics and Chemistry, The University of 
    Electro-Communications, Chofu, Tokyo 182-8585, Japan
;
_publ_contact_author_email ' ishi@pc.uec.ac.jp '
_publ_contact_author_fax ' +81-424-43-5501 '
_publ_contact_author_name ' Takayuki Ishida'
_publ_contact_author_phone ' +81-424-43-5490 '
_publ_section_title
;
 Molecular Metamagnet [Ni(4ImNNH)2(NO3)2] (4ImNNH = 4-Imidazolyl Nitronyl
 Nitroxide) and the Related Compounds Showing Supramolecular H-Bonding
 Interactions
;
_journal_name_full 'Inorganic Chemistry'
_journal_page_first 7616
_journal_page_last 7625
_journal_paper_doi 10.1021/ic0349048
_journal_volume 42
_journal_year 2003
_chemical_formula_moiety 'C20 H30 Br2 Cu N8 O4 '
_chemical_formula_sum 'C20 H30 Br2 Cu N8 O4'
_chemical_formula_weight 669.86
_space_group_IT_number 13
_symmetry_cell_setting monoclinic
_symmetry_Int_Tables_number 13
_symmetry_space_group_name_Hall '-P 2yc'
_symmetry_space_group_name_H-M 'P 1 2/c 1'
_cell_angle_alpha 90
_cell_angle_beta 35.096(4)
_cell_angle_gamma 90
_cell_formula_units_Z 2
_cell_length_a 17.603(2)
_cell_length_b 7.4777(7)
_cell_length_c 17.582(2)
_cell_measurement_reflns_used 12886
_cell_measurement_temperature 100.0
_cell_measurement_theta_max 25.0
_cell_measurement_theta_min 2.6
_cell_volume 1330.6(3)
_computing_cell_refinement PROCESS-AUTO
_computing_data_collection PROCESS-AUTO
_computing_data_reduction 'teXsan Ver. 1.11'
_computing_publication_material 'teXsan Ver. 1.11'
_computing_structure_refinement 'teXsan Ver. 1.10'
_computing_structure_solution 'DIRDIF94 (PATTY)'
_diffrn_detector_area_resol_mean 10.00
_diffrn_measured_fraction_theta_full 0.9650
_diffrn_measured_fraction_theta_max 0.9650
_diffrn_measurement_device_type 'Rigaku RAXIS-RAPID Imaging Plate'
_diffrn_measurement_method \w
_diffrn_radiation_type 'Mo K\a'
_diffrn_radiation_wavelength 0.7107
_diffrn_reflns_av_R_equivalents 0.089
_diffrn_reflns_limit_h_max 21
_diffrn_reflns_limit_h_min -22
_diffrn_reflns_limit_k_max 9
_diffrn_reflns_limit_k_min -9
_diffrn_reflns_limit_l_max 22
_diffrn_reflns_limit_l_min -22
_diffrn_reflns_number 9729
_diffrn_reflns_theta_full 27.25
_diffrn_reflns_theta_max 27.25
_exptl_absorpt_coefficient_mu 3.874
_exptl_absorpt_correction_T_max 0.645
_exptl_absorpt_correction_T_min 0.344
_exptl_absorpt_correction_type integration
_exptl_absorpt_process_details '(Higashi, 1999)'
_exptl_crystal_colour black
_exptl_crystal_density_diffrn 1.672
_exptl_crystal_density_method 'not measured'
_exptl_crystal_description platelet
_exptl_crystal_size_max 0.400
_exptl_crystal_size_mid 0.300
_exptl_crystal_size_min 0.080
_refine_diff_density_max 1.80
_refine_diff_density_min -1.50
_refine_ls_extinction_method none
_refine_ls_goodness_of_fit_ref 1.513
_refine_ls_hydrogen_treatment refall
_refine_ls_number_parameters 221
_refine_ls_number_reflns 2893
_refine_ls_R_factor_gt 0.0673
_refine_ls_shift/su_max 0.2108
_refine_ls_structure_factor_coef Fsqd
_refine_ls_weighting_details 'w = 1/[\s^2^(Fo^2^) + (0.09500(Max(Fo^2^,0) + 2Fc^2^)/3)^2^]'
_refine_ls_weighting_scheme calc
_refine_ls_wR_factor_ref 0.1913
_reflns_number_gt 2335
_reflns_number_total 2893
_reflns_threshold_expression F^2^>2.0\s(F^2^)
_cod_data_source_file ic0349048si20030924_033005_7.cif
_cod_data_source_block '[Cu(4ImNNH)2Br2]_'
_cod_depositor_comments
;
The following automatic conversions were performed:
data name '_geom_hbond_site_distance_dh' replaced with
'_geom_hbond_distance_DH' as specified in the replacement file
'/home/antanas/src/cod-tools/trunk/data/replacement-values/replacement_tags.lst'.

data
name '_geom_hbond_site_distance_ha' replaced with
'_geom_hbond_distance_HA' as specified in the replacement file
'/home/antanas/src/cod-tools/trunk/data/replacement-values/replacement_tags.lst'.

data
name '_geom_hbond_site_distance_da' replaced with
'_geom_hbond_distance_DA' as specified in the replacement file
'/home/antanas/src/cod-tools/trunk/data/replacement-values/replacement_tags.lst'.

Automatic conversion script
Id: cif_correct_tags 5005 2017-03-03 11:38:54Z antanas 
;
_cod_original_formula_sum 'C20 H30 Br2 Cu N8 O4 '
_cod_database_code 4312536

loop_
_symmetry_equiv_pos_as_xyz
x,y,z
-x,y,1/2-z
-x,-y,-z
x,-y,1/2+z

loop_
_atom_site_label
_atom_site_type_symbol
_atom_site_fract_x
_atom_site_fract_y
_atom_site_fract_z
_atom_site_U_iso_or_equiv
_atom_site_adp_type
_atom_site_occupancy
_atom_site_calc_flag
_atom_site_refinement_flags
_atom_site_disorder_assembly
_atom_site_disorder_group
Br(1) Br 0.77558(4) 0.36494(7) 0.30188(4) 0.02174(8) Uani 1.00 d . . .
Cu(1) Cu 0.5000 0.5000 0.5000 0.0167(1) Uani 1.00 d S . .
O(1) O 0.4227(3) 0.4245(5) 0.6651(3) 0.0209(5) Uani 1.00 d . . .
O(2) O 0.3136(3) 0.9592(5) 0.8694(3) 0.0246(6) Uani 1.00 d . . .
N(1) N 0.5520(3) 0.7263(6) 0.5015(3) 0.0164(6) Uani 1.00 d . . .
N(2) N 0.6365(3) 0.9920(6) 0.4500(3) 0.0216(7) Uani 1.00 d . . .
N(3) N 0.3608(3) 0.5419(6) 0.7573(3) 0.0160(6) Uani 1.00 d . . .
N(4) N 0.3090(3) 0.7941(6) 0.8553(3) 0.0199(6) Uani 1.00 d . . .
C(1) C 0.6386(4) 0.8434(7) 0.4055(4) 0.0193(7) Uani 1.00 d . . .
C(2) C 0.4915(3) 0.8032(7) 0.6130(3) 0.0171(7) Uani 1.00 d . . .
C(3) C 0.5453(4) 0.9729(7) 0.5791(4) 0.0200(7) Uani 1.00 d . . .
C(4) C 0.3907(3) 0.7155(7) 0.7382(4) 0.0178(7) Uani 1.00 d . . .
C(5) C 0.2547(4) 0.4872(7) 0.8989(4) 0.0175(7) Uani 1.00 d . . .
C(6) C 0.1996(3) 0.6748(7) 0.9694(4) 0.0192(8) Uani 1.00 d . . .
C(7) C 0.3254(4) 0.3852(7) 0.9063(4) 0.0212(8) Uani 1.00 d . . .
C(8) C 0.1567(4) 0.3641(8) 0.9403(4) 0.0244(8) Uani 1.00 d . . .
C(9) C 0.0767(4) 0.7345(8) 1.0258(4) 0.0253(8) Uani 1.00 d . . .
C(10) C 0.1760(4) 0.6948(9) 1.0732(4) 0.0248(8) Uani 1.00 d . . .
H(1) H 0.687(4) 0.830(7) 0.322(4) 0.01(1) Uiso 1.00 d . . .
H(2) H 0.515(4) 1.059(10) 0.634(5) 0.04(1) Uiso 1.00 d . . .
H(3) H 0.670(4) 1.080(8) 0.411(4) 0.02(1) Uiso 1.00 d . . .
H(4) H 0.378(3) 0.466(6) 0.895(3) -0.003(10) Uiso 1.00 d . . .
H(5) H 0.372(4) 0.263(9) 0.846(4) 0.03(1) Uiso 1.00 d . . .
H(6) H 0.285(7) 0.36(1) 0.982(8) 0.10(1) Uiso 1.00 d . . .
H(7) H 0.212(4) 0.256(9) 0.893(4) 0.03(1) Uiso 1.00 d . . .
H(8) H 0.071(4) 0.344(7) 1.053(4) 0.02(1) Uiso 1.00 d . . .
H(9) H 0.127(4) 0.407(7) 0.924(4) 0.01(1) Uiso 1.00 d . . .
H(10) H 0.095(4) 0.731(8) 0.956(4) 0.02(1) Uiso 1.00 d . . .
H(11) H -0.004(4) 0.658(7) 1.107(4) 0.01(1) Uiso 1.00 d . . .
H(12) H 0.052(3) 0.880(6) 1.061(3) 0.00(1) Uiso 1.00 d . . .
H(13) H 0.120(4) 0.592(7) 1.139(4) 0.01(1) Uiso 1.00 d . . .
H(14) H 0.264(4) 0.674(9) 1.027(5) 0.03(1) Uiso 1.00 d . . .
H(15) H 0.140(3) 0.802(7) 1.112(3) 0.00(1) Uiso 1.00 d . . .

loop_
_atom_site_aniso_label
_atom_site_aniso_U_11
_atom_site_aniso_U_22
_atom_site_aniso_U_33
_atom_site_aniso_U_12
_atom_site_aniso_U_13
_atom_site_aniso_U_23
Br(1) 0.0269(1) 0.0189(3) 0.01994(10) -0.0049(1) -0.01926(6) 0.0042(1)
Cu(1) 0.0254(2) 0.0126(4) 0.0169(2) -0.0033(2) -0.0183(1) 0.0017(2)
O(1) 0.0257(8) 0.014(2) 0.0190(8) 0.002(1) -0.0175(5) 0.001(1)
O(2) 0.0337(8) 0.017(2) 0.0230(8) -0.001(1) -0.0231(5) -0.001(1)
N(1) 0.0194(8) 0.016(2) 0.0153(8) -0.004(1) -0.0146(5) 0.007(1)
N(2) 0.0291(9) 0.017(2) 0.0216(9) -0.007(1) -0.0214(5) 0.009(1)
N(3) 0.0206(8) 0.015(2) 0.0138(8) -0.003(1) -0.0143(5) 0.002(1)
N(4) 0.0216(8) 0.018(2) 0.0195(9) -0.001(1) -0.0166(5) -0.003(1)
C(1) 0.0253(10) 0.018(2) 0.0196(10) 0.003(1) -0.0193(6) -0.002(1)
C(2) 0.0236(9) 0.014(2) 0.0233(9) 0.003(1) -0.0212(5) -0.001(1)
C(3) 0.0250(10) 0.013(2) 0.025(1) 0.002(1) -0.0208(6) -0.003(1)
C(4) 0.0235(9) 0.013(2) 0.0207(9) 0.000(1) -0.0189(6) 0.001(1)
C(5) 0.0186(10) 0.015(2) 0.0140(10) -0.003(1) -0.0124(6) 0.005(1)
C(6) 0.0199(10) 0.019(3) 0.019(1) -0.002(1) -0.0159(6) -0.001(1)
C(7) 0.028(1) 0.021(3) 0.0184(10) 0.002(2) -0.0194(6) -0.005(1)
C(8) 0.026(1) 0.022(3) 0.027(1) -0.007(2) -0.0220(7) 0.008(2)
C(9) 0.025(1) 0.026(3) 0.028(1) -0.002(2) -0.0225(6) 0.005(2)
C(10) 0.025(1) 0.028(3) 0.020(1) -0.002(2) -0.0176(7) 0.003(2)

loop_
_atom_type_symbol
_atom_type_description
_atom_type_scat_dispersion_real
_atom_type_scat_dispersion_imag
_atom_type_scat_source
Cu Cu 0.320 1.265
;International Tables for Crystallography
(1992, Vol. C, Tables 4.2.6.8 and 6.1.1.1)
;
Br Br -0.290 2.459
;International Tables for Crystallography
(1992, Vol. C, Tables 4.2.6.8 and 6.1.1.1)
;
C C 0.003 0.002
;International Tables for Crystallography
(1992, Vol. C, Tables 4.2.6.8 and 6.1.1.1)
;
N N 0.006 0.003
;International Tables for Crystallography
(1992, Vol. C, Tables 4.2.6.8 and 6.1.1.1)
;
O O 0.011 0.006
;International Tables for Crystallography
(1992, Vol. C, Tables 4.2.6.8 and 6.1.1.1)
;
H H 0.000 0.000
;International Tables for Crystallography
(1992, Vol. C, Table 6.1.1.2)
;

loop_
_geom_angle_atom_site_label_1
_geom_angle_atom_site_label_2
_geom_angle_atom_site_label_3
_geom_angle
_geom_angle_site_symmetry_1
_geom_angle_site_symmetry_2
_geom_angle_site_symmetry_3
_geom_angle_publ_flag
Br(1) Cu(1) Br(1) 180.0 . . 3_666 yes
Br(1) Cu(1) O(1) 96.98(9) . . . yes
Br(1) Cu(1) O(1) 83.02(9) . . 3_666 yes
Br(1) Cu(1) N(1) 88.67(9) . . . yes
Br(1) Cu(1) N(1) 91.33(9) . . 3_666 yes
Br(1) Cu(1) O(1) 83.02(9) 3_666 . . yes
Br(1) Cu(1) O(1) 96.98(9) 3_666 . 3_666 yes
Br(1) Cu(1) N(1) 91.33(9) 3_666 . . yes
Br(1) Cu(1) N(1) 88.67(9) 3_666 . 3_666 yes
O(1) Cu(1) O(1) 180.0 . . 3_666 yes
O(1) Cu(1) N(1) 89.7(2) . . . yes
O(1) Cu(1) N(1) 90.3(2) . . 3_666 yes
O(1) Cu(1) N(1) 90.3(2) 3_666 . . yes
O(1) Cu(1) N(1) 89.7(2) 3_666 . 3_666 yes
N(1) Cu(1) N(1) 180.0 . . 3_666 yes
Cu(1) O(1) N(3) 119.4(3) . . . yes
Cu(1) N(1) C(1) 129.0(3) . . . yes
Cu(1) N(1) C(2) 124.2(3) . . . yes
C(1) N(1) C(2) 106.5(4) . . . yes
C(1) N(2) C(3) 108.9(4) . . . yes
O(1) N(3) C(4) 125.9(3) . . . yes
O(1) N(3) C(5) 121.4(4) . . . yes
C(4) N(3) C(5) 112.4(4) . . . yes
O(2) N(4) C(4) 124.3(4) . . . yes
O(2) N(4) C(6) 122.5(3) . . . yes
C(4) N(4) C(6) 112.7(4) . . . yes
N(1) C(1) N(2) 110.6(4) . . . yes
N(1) C(2) C(3) 107.9(4) . . . yes
N(1) C(2) C(4) 122.9(5) . . . yes
C(3) C(2) C(4) 129.2(4) . . . yes
N(2) C(3) C(2) 106.0(4) . . . yes
N(3) C(4) N(4) 109.4(4) . . . yes
N(3) C(4) C(2) 124.8(4) . . . yes
N(4) C(4) C(2) 125.7(5) . . . yes
N(3) C(5) C(6) 101.1(4) . . . yes
N(3) C(5) C(7) 106.1(3) . . . yes
N(3) C(5) C(8) 110.2(4) . . . yes
C(6) C(5) C(7) 113.1(4) . . . yes
C(6) C(5) C(8) 115.9(4) . . . yes
C(7) C(5) C(8) 109.6(4) . . . yes
N(4) C(6) C(5) 100.9(3) . . . yes
N(4) C(6) C(9) 106.4(4) . . . yes
N(4) C(6) C(10) 110.1(4) . . . yes
C(5) C(6) C(9) 113.8(4) . . . yes
C(5) C(6) C(10) 114.9(5) . . . yes
C(9) C(6) C(10) 110.0(3) . . . yes

loop_
_geom_bond_atom_site_label_1
_geom_bond_atom_site_label_2
_geom_bond_distance
_geom_bond_site_symmetry_1
_geom_bond_site_symmetry_2
_geom_bond_publ_flag
Br(1) Cu(1) 3.0058(5) . . yes
Cu(1) O(1) 2.032(3) . . yes
Cu(1) O(1) 2.032(3) . 3_666 yes
Cu(1) N(1) 1.934(4) . . yes
Cu(1) N(1) 1.934(4) . 3_666 yes
O(1) N(3) 1.302(5) . . yes
O(2) N(4) 1.275(6) . . yes
N(1) C(1) 1.315(6) . . yes
N(1) C(2) 1.376(6) . . yes
N(2) C(1) 1.342(7) . . yes
N(2) C(3) 1.336(5) . . yes
N(3) C(4) 1.336(7) . . yes
N(3) C(5) 1.499(5) . . yes
N(4) C(4) 1.344(6) . . yes
N(4) C(6) 1.486(6) . . yes
C(2) C(3) 1.392(7) . . yes
C(2) C(4) 1.426(6) . . yes
C(5) C(6) 1.574(7) . . yes
C(5) C(7) 1.553(8) . . yes
C(5) C(8) 1.516(7) . . yes
C(6) C(9) 1.534(7) . . yes
C(6) C(10) 1.512(7) . . yes

loop_
_geom_contact_atom_site_label_1
_geom_contact_atom_site_label_2
_geom_contact_distance
_geom_contact_site_symmetry_1
_geom_contact_site_symmetry_2
_geom_contact_publ_flag
Br(1) Cu(1) 3.0058(5) . . ?
Br(1) N(2) 3.181(4) . 1_545 ?
O(1) C(7) 3.496(6) . 2_656 ?
O(2) C(3) 3.268(7) . 2_656 ?
O(2) C(7) 3.291(7) . 1_565 ?
O(2) C(8) 3.566(7) . 1_565 ?
N(1) N(2) 3.398(6) . 3_676 ?
N(2) C(1) 3.360(6) . 3_676 ?
N(2) N(2) 3.519(9) . 3_676 ?
N(2) C(2) 3.570(7) . 3_676 ?
C(1) C(3) 3.317(7) . 3_676 ?
C(7) C(7) 3.565(7) . 2_656 ?

loop_
_geom_hbond_atom_site_label_D
_geom_hbond_atom_site_label_H
_geom_hbond_atom_site_label_A
_geom_hbond_site_symmetry_D
_geom_hbond_site_symmetry_H
_geom_hbond_site_symmetry_A
_geom_hbond_distance_DH
_geom_hbond_distance_HA
_geom_hbond_distance_DA
_geom_hbond_angle_DHA
_geom_hbond_publ_flag
N(2) H(3) Br(1) . . 1_565 0.77(5) 2.41(5) 3.181(4) 173(8) no

loop_
_geom_torsion_atom_site_label_1
_geom_torsion_atom_site_label_2
_geom_torsion_atom_site_label_3
_geom_torsion_atom_site_label_4
_geom_torsion
_geom_torsion_site_symmetry_1
_geom_torsion_site_symmetry_2
_geom_torsion_site_symmetry_3
_geom_torsion_site_symmetry_4
_geom_torsion_publ_flag
Br(1) Cu(1) O(1) N(3) 127.2(3) . . . . yes
Br(1) Cu(1) O(1) N(3) 52.8(3) . . 3_666 3_666 yes
Br(1) Cu(1) N(1) C(1) 65.2(4) . . . . yes
Br(1) Cu(1) N(1) C(2) -122.0(4) . . . . yes
Br(1) Cu(1) N(1) C(1) 114.8(4) . . 3_666 3_666 yes
Br(1) Cu(1) N(1) C(2) -58.0(4) . . 3_666 3_666 yes
Cu(1) O(1) N(3) C(4) -34.4(6) . . . . yes
Cu(1) O(1) N(3) C(5) 152.7(3) . . . . yes
Cu(1) O(1) N(3) C(4) 34.4(6) . 3_666 3_666 3_666 yes
Cu(1) O(1) N(3) C(5) -152.7(3) . 3_666 3_666 3_666 yes
Cu(1) N(1) C(1) N(2) 173.7(3) . . . . yes
Cu(1) N(1) C(2) C(3) -173.5(3) . . . . yes
Cu(1) N(1) C(2) C(4) 5.7(6) . . . . yes
Cu(1) N(1) C(1) N(2) -173.7(3) . 3_666 3_666 3_666 yes
Cu(1) N(1) C(2) C(3) 173.5(3) . 3_666 3_666 3_666 yes
Cu(1) N(1) C(2) C(4) -5.7(6) . 3_666 3_666 3_666 yes
O(1) Cu(1) N(1) C(1) 162.2(4) . . . . yes
O(1) Cu(1) N(1) C(2) -25.0(4) . . . . yes
O(1) Cu(1) N(1) C(1) 17.8(4) . . 3_666 3_666 yes
O(1) Cu(1) N(1) C(2) -155.0(4) . . 3_666 3_666 yes
O(1) N(3) C(4) N(4) -177.8(4) . . . . yes
O(1) N(3) C(4) C(2) 3.8(8) . . . . yes
O(1) N(3) C(5) C(6) -172.0(4) . . . . yes
O(1) N(3) C(5) C(7) 69.8(5) . . . . yes
O(1) N(3) C(5) C(8) -48.8(6) . . . . yes
O(2) N(4) C(4) N(3) 179.3(4) . . . . yes
O(2) N(4) C(4) C(2) -2.3(8) . . . . yes
O(2) N(4) C(6) C(5) -171.1(5) . . . . yes
O(2) N(4) C(6) C(9) 70.0(6) . . . . yes
O(2) N(4) C(6) C(10) -49.2(6) . . . . yes
N(1) Cu(1) O(1) N(3) 38.5(3) . . . . yes
N(1) Cu(1) O(1) N(3) 141.5(3) . . 3_666 3_666 yes
N(1) C(1) N(2) C(3) -0.5(6) . . . . yes
N(1) C(2) C(3) N(2) -1.0(5) . . . . yes
N(1) C(2) C(4) N(3) 13.0(7) . . . . yes
N(1) C(2) C(4) N(4) -165.1(5) . . . . yes
N(2) C(1) N(1) C(2) -0.1(5) . . . . yes
N(2) C(3) C(2) C(4) 179.8(5) . . . . yes
N(3) C(4) N(4) C(6) -8.8(6) . . . . yes
N(3) C(4) C(2) C(3) -168.0(5) . . . . yes
N(3) C(5) C(6) N(4) -17.2(5) . . . . yes
N(3) C(5) C(6) C(9) 96.3(4) . . . . yes
N(3) C(5) C(6) C(10) -135.6(4) . . . . yes
N(4) C(4) N(3) C(5) -4.3(6) . . . . yes
N(4) C(4) C(2) C(3) 13.9(8) . . . . yes
N(4) C(6) C(5) C(7) 95.9(4) . . . . yes
N(4) C(6) C(5) C(8) -136.3(4) . . . . yes
C(1) N(1) C(2) C(3) 0.7(5) . . . . yes
C(1) N(1) C(2) C(4) 179.9(4) . . . . yes
C(1) N(2) C(3) C(2) 0.9(6) . . . . yes
C(2) C(4) N(3) C(5) 177.3(4) . . . . yes
C(2) C(4) N(4) C(6) 169.6(5) . . . . yes
C(4) N(3) C(5) C(6) 14.2(5) . . . . yes
C(4) N(3) C(5) C(7) -104.0(5) . . . . yes
C(4) N(3) C(5) C(8) 137.4(4) . . . . yes
C(4) N(4) C(6) C(5) 16.9(5) . . . . yes
C(4) N(4) C(6) C(9) -102.1(5) . . . . yes
C(4) N(4) C(6) C(10) 138.7(5) . . . . yes
C(7) C(5) C(6) C(9) -150.7(4) . . . . yes
C(7) C(5) C(6) C(10) -22.5(5) . . . . yes
C(8) C(5) C(6) C(9) -22.8(6) . . . . yes
C(8) C(5) C(6) C(10) 105.3(5) . . . . yes
C(8) C(5) C(6) C(10) 105.3(5) . . . . yes
